data_7006631
loop_
_publ_author_name
'Failes, Timothy W.'
'Hambley, Trevor W.'

_publ_section_title
;
 Models of hypoxia activated prodrugs: Co(III) complexes of hydroxamic
 acids.
;
_journal_issue 15
_journal_name_full 'Dalton transactions (Cambridge, England : 2003)'
_journal_page_first 1895
_journal_page_last 1901
_journal_paper_doi 10.1039/b512322d
_journal_year 2006
_chemical_formula_moiety '[Co(aha-H)tpa]ClO4'
_chemical_formula_sum 'C20 H22 Cl Co N5 O6.5'
_chemical_formula_weight 530.81
_chemical_name_systematic
;
?
;
_space_group_IT_number 15
_symmetry_cell_setting monoclinic
_symmetry_space_group_name_Hall '-C 2yc'
_symmetry_space_group_name_H-M 'C 1 2/c 1'
_atom_sites_solution_hydrogens geom
_atom_sites_solution_primary direct
_atom_sites_solution_secondary difmap
_audit_creation_method SHELXL-97
_cell_angle_alpha 90.00
_cell_angle_beta 95.468(2)
_cell_angle_gamma 90.00
_cell_formula_units_Z 8
_cell_length_a 12.2788(16)
_cell_length_b 12.2789(16)
_cell_length_c 34.654(5)
_cell_measurement_temperature 150(2)
_cell_volume 5201.0(12)
_computing_cell_refinement SMART
_computing_data_collection SMART
_computing_data_reduction SAINT
_computing_molecular_graphics WINGX
_computing_publication_material ORTEP
_computing_structure_refinement 'SHELXL-97 (Sheldrick, 1997)'
_computing_structure_solution SHELXS-86
_diffrn_ambient_temperature 150(2)
_diffrn_measured_fraction_theta_full 0.930
_diffrn_measured_fraction_theta_max 0.930
_diffrn_radiation_monochromator graphite
_diffrn_radiation_source 'fine-focus sealed tube'
_diffrn_radiation_type MoK\a
_diffrn_radiation_wavelength 0.71073
_diffrn_reflns_av_R_equivalents 0.0293
_diffrn_reflns_av_sigmaI/netI 0.0293
_diffrn_reflns_limit_h_max 15
_diffrn_reflns_limit_h_min -15
_diffrn_reflns_limit_k_max 16
_diffrn_reflns_limit_k_min -16
_diffrn_reflns_limit_l_max 45
_diffrn_reflns_limit_l_min -45
_diffrn_reflns_number 21859
_diffrn_reflns_theta_full 28.24
_diffrn_reflns_theta_max 28.24
_diffrn_reflns_theta_min 2.35
_exptl_absorpt_coefficient_mu 0.806
_exptl_absorpt_correction_type SADABS
_exptl_crystal_colour blue/green
_exptl_crystal_density_diffrn 1.356
_exptl_crystal_density_method 'not measured'
_exptl_crystal_description rhomb
_exptl_crystal_F_000 2184
_refine_diff_density_max 0.714
_refine_diff_density_min -0.566
_refine_diff_density_rms 0.076
_refine_ls_extinction_expression
;
Fc^*^=kFc[1+0.001xFc^2^\l^3^/sin(2\q)]^-1/4^
;
_refine_ls_extinction_method SHELXL
_refine_ls_goodness_of_fit_ref 1.053
_refine_ls_hydrogen_treatment mixed
_refine_ls_matrix_type full
_refine_ls_number_parameters 309
_refine_ls_number_reflns 5995
_refine_ls_number_restraints 0
_refine_ls_restrained_S_all 1.053
_refine_ls_R_factor_all 0.0607
_refine_ls_R_factor_gt 0.0499
_refine_ls_shift/su_max 0.034
_refine_ls_shift/su_mean 0.001
_refine_ls_structure_factor_coef Fsqd
_refine_ls_weighting_details 'calc w=1/[\s^2^(Fo^2^)+(0.0682P)^2^+10.5456P] where P=(Fo^2^+2Fc^2^)/3'
_refine_ls_weighting_scheme calc
_refine_ls_wR_factor_gt 0.1318
_refine_ls_wR_factor_ref 0.1371
_reflns_number_gt 4928
_reflns_number_total 5995
_reflns_threshold_expression >2sigma(I)
_cod_data_source_file b512322d.txt
_cod_data_source_block twf00
_cod_depositor_comments
;
The following automatic conversions were performed:
'_symmetry_cell_setting' value 'Monoclinic' changed to 'monoclinic'
according to '/home/saulius/struct/CIF-dictionaries/cif_core.dic'
dictionary named 'cif_core.dic' version 2.4.1 from 2010-06-29.

Automatic conversion script
Id: cif_fix_enum 1527 2010-12-29 10:47:43Z saulius 
;
_cod_original_sg_symbol_H-M C2/c
_cod_original_formula_sum 'C20 H22 Cl Co N5 O6.50'
_cod_database_code 7006631

loop_
_symmetry_equiv_pos_as_xyz
'x, y, z'
'-x, y, -z+1/2'
'x+1/2, y+1/2, z'
'-x+1/2, y+1/2, -z+1/2'
'-x, -y, -z'
'x, -y, z-1/2'
'-x+1/2, -y+1/2, -z'
'x+1/2, -y+1/2, z-1/2'

loop_
_atom_site_label
_atom_site_type_symbol
_atom_site_fract_x
_atom_site_fract_y
_atom_site_fract_z
_atom_site_U_iso_or_equiv
_atom_site_adp_type
_atom_site_occupancy
_atom_site_symmetry_multiplicity
_atom_site_calc_flag
_atom_site_refinement_flags
_atom_site_disorder_assembly
_atom_site_disorder_group
C1 C 0.0207(2) 0.3370(3) 0.65772(11) 0.0467(8) Uani 1 1 d . . .
H1 H 0.0425 0.3113 0.6825 0.056 Uiso 1 1 calc R . .
C2 C -0.0123(3) 0.4452(3) 0.65283(16) 0.0678(12) Uani 1 1 d . . .
H2 H -0.0136 0.4918 0.6739 0.081 Uiso 1 1 calc R . .
C3 C -0.0432(3) 0.4810(3) 0.61535(19) 0.0804(16) Uani 1 1 d . . .
H3 H -0.0653 0.5528 0.6112 0.096 Uiso 1 1 calc R . .
C4 C -0.0415(3) 0.4126(4) 0.58486(15) 0.0695(12) Uani 1 1 d . . .
H4 H -0.0619 0.4372 0.5598 0.083 Uiso 1 1 calc R . .
C5 C -0.0090(2) 0.3051(3) 0.59118(11) 0.0496(8) Uani 1 1 d . . .
C6 C -0.0056(3) 0.2202(3) 0.56047(9) 0.0550(9) Uani 1 1 d . . .
H6A H -0.0751 0.1823 0.5568 0.066 Uiso 1 1 calc R . .
H6B H 0.0083 0.2538 0.5361 0.066 Uiso 1 1 calc R . .
C7 C 0.2833(2) 0.1929(2) 0.66917(9) 0.0368(6) Uani 1 1 d . . .
H7 H 0.2555 0.1702 0.6919 0.044 Uiso 1 1 calc R . .
C8 C 0.3862(3) 0.2395(3) 0.67101(11) 0.0523(8) Uani 1 1 d . . .
H8 H 0.4277 0.2469 0.6947 0.063 Uiso 1 1 calc R . .
C9 C 0.4262(3) 0.2744(3) 0.63778(12) 0.0574(10) Uani 1 1 d . . .
H9 H 0.4947 0.3072 0.6389 0.069 Uiso 1 1 calc R . .
C10 C 0.3653(3) 0.2611(2) 0.60268(11) 0.0486(8) Uani 1 1 d . . .
H10 H 0.3920 0.2846 0.5799 0.058 Uiso 1 1 calc R . .
C11 C 0.2627(2) 0.2117(2) 0.60200(8) 0.0334(6) Uani 1 1 d . . .
C12 C 0.1934(2) 0.1875(3) 0.56548(9) 0.0446(7) Uani 1 1 d . . .
H12A H 0.2309 0.1354 0.5504 0.054 Uiso 1 1 calc R . .
H12B H 0.1827 0.2537 0.5504 0.054 Uiso 1 1 calc R . .
C13 C 0.1862(2) -0.0851(2) 0.64737(9) 0.0346(6) Uani 1 1 d . . .
H13 H 0.1944 -0.0620 0.6730 0.042 Uiso 1 1 calc R . .
C14 C 0.2266(3) -0.1864(2) 0.63800(12) 0.0501(8) Uani 1 1 d . . .
H14 H 0.2608 -0.2312 0.6571 0.060 Uiso 1 1 calc R . .
C15 C 0.2151(3) -0.2189(3) 0.59999(13) 0.0591(10) Uani 1 1 d . . .
H15 H 0.2413 -0.2866 0.5931 0.071 Uiso 1 1 calc R . .
C16 C 0.1650(3) -0.1517(3) 0.57198(11) 0.0545(9) Uani 1 1 d . . .
H16 H 0.1575 -0.1730 0.5461 0.065 Uiso 1 1 calc R . .
C17 C 0.1256(2) -0.0505(2) 0.58303(9) 0.0388(6) Uani 1 1 d . . .
C18 C 0.0658(3) 0.0309(3) 0.55604(8) 0.0463(8) Uani 1 1 d . . .
H18A H 0.0934 0.0277 0.5307 0.056 Uiso 1 1 calc R . .
H18B H -0.0117 0.0142 0.5530 0.056 Uiso 1 1 calc R . .
C19 C -0.1004(2) 0.0499(2) 0.65505(8) 0.0334(6) Uani 1 1 d . . .
C20 C -0.2178(2) 0.0110(3) 0.65551(11) 0.0472(8) Uani 1 1 d . . .
H20A H -0.2667 0.0715 0.6507 0.071 Uiso 1 1 calc R . .
H20B H -0.2275 -0.0200 0.6804 0.071 Uiso 1 1 calc R . .
H20C H -0.2332 -0.0431 0.6357 0.071 Uiso 1 1 calc R . .
N1 N 0.02175(18) 0.26955(19) 0.62756(7) 0.0362(5) Uani 1 1 d . . .
N2 N 0.22282(17) 0.17993(17) 0.63506(7) 0.0296(5) Uani 1 1 d . . .
N3 N 0.13572(17) -0.02005(18) 0.62040(6) 0.0303(5) Uani 1 1 d . . .
N4 N 0.08378(18) 0.1420(2) 0.57307(7) 0.0366(5) Uani 1 1 d . . .
N5 N -0.04022(19) 0.0620(2) 0.68722(7) 0.0378(5) Uani 1 1 d . . .
O1 O 0.06649(15) 0.10163(15) 0.68120(5) 0.0333(4) Uani 1 1 d . . .
O2 O -0.06638(14) 0.06973(16) 0.62121(5) 0.0335(4) Uani 1 1 d . . .
O1W O 0.0000 0.9106(5) 0.7500 0.190(6) Uani 1 2 d S . .
O3 O 0.1529(3) 0.4501(4) 0.49553(13) 0.143(2) Uani 1 1 d . . .
O4 O 0.3195(3) 0.4294(4) 0.52818(10) 0.0935(11) Uani 1 1 d . . .
O5 O 0.1761(3) 0.4897(5) 0.55990(11) 0.1282(17) Uani 1 1 d . . .
O6 O 0.2561(6) 0.6003(4) 0.51918(17) 0.179(3) Uani 1 1 d . . .
Cl1 Cl 0.21977(7) 0.49874(8) 0.52511(2) 0.0540(2) Uani 1 1 d . . .
Co1 Co 0.07744(3) 0.12297(3) 0.628642(9) 0.02595(12) Uani 1 1 d . . .
H1W H 0.064(3) 0.945(3) 0.7551(12) 0.049(11) Uiso 1 1 d . . .

loop_
_atom_site_aniso_label
_atom_site_aniso_U_11
_atom_site_aniso_U_22
_atom_site_aniso_U_33
_atom_site_aniso_U_23
_atom_site_aniso_U_13
_atom_site_aniso_U_12
C1 0.0310(14) 0.0370(15) 0.073(2) -0.0091(15) 0.0115(14) -0.0012(12)
C2 0.0383(18) 0.0383(18) 0.128(4) -0.013(2) 0.015(2) 0.0045(14)
C3 0.042(2) 0.045(2) 0.156(5) 0.027(3) 0.017(2) 0.0134(16)
C4 0.0400(19) 0.062(2) 0.106(4) 0.039(2) 0.006(2) 0.0105(17)
C5 0.0310(14) 0.0535(19) 0.066(2) 0.0222(16) 0.0114(14) 0.0064(13)
C6 0.0421(17) 0.084(3) 0.0389(17) 0.0218(17) 0.0012(13) 0.0078(17)
C7 0.0324(14) 0.0310(13) 0.0461(16) -0.0045(12) -0.0020(11) -0.0036(11)
C8 0.0353(16) 0.0457(18) 0.074(2) -0.0142(16) -0.0064(15) -0.0084(13)
C9 0.0327(16) 0.0467(19) 0.093(3) -0.0089(18) 0.0070(17) -0.0167(14)
C10 0.0391(16) 0.0359(15) 0.074(2) 0.0005(15) 0.0234(16) -0.0084(13)
C11 0.0282(13) 0.0254(12) 0.0481(16) 0.0012(11) 0.0105(11) 0.0015(10)
C12 0.0400(16) 0.0556(19) 0.0406(16) 0.0075(14) 0.0166(13) -0.0079(14)
C13 0.0304(13) 0.0297(13) 0.0443(15) 0.0013(11) 0.0060(11) -0.0041(10)
C14 0.0422(17) 0.0308(15) 0.080(2) 0.0022(15) 0.0189(16) 0.0003(13)
C15 0.059(2) 0.0340(16) 0.090(3) -0.0153(18) 0.033(2) -0.0033(15)
C16 0.054(2) 0.054(2) 0.060(2) -0.0291(17) 0.0300(17) -0.0165(16)
C17 0.0340(14) 0.0440(16) 0.0407(15) -0.0138(12) 0.0157(12) -0.0134(12)
C18 0.0416(16) 0.072(2) 0.0266(14) -0.0125(14) 0.0072(12) -0.0149(15)
C19 0.0292(13) 0.0293(13) 0.0438(15) 0.0021(11) 0.0145(11) 0.0007(10)
C20 0.0338(15) 0.0438(17) 0.067(2) 0.0036(15) 0.0223(14) -0.0038(13)
N1 0.0245(11) 0.0337(12) 0.0512(14) 0.0040(10) 0.0077(10) 0.0020(9)
N2 0.0242(10) 0.0239(10) 0.0409(12) -0.0008(9) 0.0047(9) -0.0002(8)
N3 0.0249(10) 0.0312(11) 0.0360(12) -0.0064(9) 0.0091(9) -0.0072(8)
N4 0.0296(11) 0.0512(14) 0.0293(11) 0.0048(10) 0.0051(9) -0.0036(10)
N5 0.0395(13) 0.0389(13) 0.0379(13) 0.0000(10) 0.0189(10) -0.0036(10)
O1 0.0358(10) 0.0364(10) 0.0281(9) -0.0034(7) 0.0057(7) -0.0040(8)
O2 0.0243(9) 0.0430(11) 0.0339(10) 0.0002(8) 0.0058(7) -0.0048(8)
O1W 0.461(19) 0.048(3) 0.053(3) 0.000 -0.016(6) 0.000
O3 0.110(3) 0.179(4) 0.124(3) -0.089(3) -0.071(3) 0.065(3)
O4 0.0639(19) 0.136(3) 0.079(2) 0.000(2) -0.0020(16) 0.009(2)
O5 0.102(3) 0.221(5) 0.069(2) -0.001(3) 0.050(2) -0.017(3)
O6 0.282(8) 0.096(3) 0.170(5) 0.032(3) 0.076(5) -0.052(4)
Cl1 0.0513(5) 0.0782(6) 0.0334(4) 0.0003(4) 0.0080(3) -0.0200(4)
Co1 0.02361(18) 0.02881(19) 0.02591(18) -0.00049(13) 0.00478(12) -0.00197(13)

loop_
_atom_type_symbol
_atom_type_description
_atom_type_scat_dispersion_real
_atom_type_scat_dispersion_imag
_atom_type_scat_source
C C 0.0033 0.0016 'International Tables Vol C Tables 4.2.6.8 and 6.1.1.4'
H H 0.0000 0.0000 'International Tables Vol C Tables 4.2.6.8 and 6.1.1.4'
N N 0.0061 0.0033 'International Tables Vol C Tables 4.2.6.8 and 6.1.1.4'
O O 0.0106 0.0060 'International Tables Vol C Tables 4.2.6.8 and 6.1.1.4'
Cl Cl 0.1484 0.1585 'International Tables Vol C Tables 4.2.6.8 and 6.1.1.4'
Co Co 0.3494 0.9721 'International Tables Vol C Tables 4.2.6.8 and 6.1.1.4'

loop_
_geom_angle_atom_site_label_1
_geom_angle_atom_site_label_2
_geom_angle_atom_site_label_3
_geom_angle
_geom_angle_site_symmetry_1
_geom_angle_site_symmetry_3
_geom_angle_publ_flag
N1 C1 C2 121.4(4) . . ?
C3 C2 C1 117.7(4) . . ?
C4 C3 C2 120.7(4) . . ?
C3 C4 C5 119.5(4) . . ?
N1 C5 C4 120.2(4) . . ?
N1 C5 C6 114.5(3) . . ?
C4 C5 C6 125.3(4) . . ?
N4 C6 C5 108.1(3) . . ?
N2 C7 C8 121.0(3) . . ?
C9 C8 C7 119.5(3) . . ?
C8 C9 C10 120.0(3) . . ?
C9 C10 C11 118.7(3) . . ?
N2 C11 C10 120.8(3) . . ?
N2 C11 C12 116.2(2) . . ?
C10 C11 C12 122.9(3) . . ?
C11 C12 N4 112.0(2) . . ?
N3 C13 C14 121.6(3) . . ?
C15 C14 C13 118.6(3) . . ?
C14 C15 C16 120.1(3) . . ?
C15 C16 C17 118.9(3) . . ?
N3 C17 C16 120.6(3) . . ?
N3 C17 C18 114.1(3) . . ?
C16 C17 C18 125.3(3) . . ?
N4 C18 C17 108.4(2) . . ?
N5 C19 O2 123.4(2) . . ?
N5 C19 C20 119.7(3) . . ?
O2 C19 C20 117.0(3) . . ?
C1 N1 C5 120.4(3) . . ?
C1 N1 Co1 126.5(2) . . ?
C5 N1 Co1 112.8(2) . . ?
C7 N2 C11 119.9(2) . . ?
C7 N2 Co1 125.29(19) . . ?
C11 N2 Co1 114.74(18) . . ?
C13 N3 C17 120.2(3) . . ?
C13 N3 Co1 126.51(19) . . ?
C17 N3 Co1 113.3(2) . . ?
C6 N4 C18 113.3(3) . . ?
C6 N4 C12 110.8(3) . . ?
C18 N4 C12 111.8(2) . . ?
C6 N4 Co1 105.61(18) . . ?
C18 N4 Co1 105.22(18) . . ?
C12 N4 Co1 109.76(18) . . ?
C19 N5 O1 111.8(2) . . ?
N5 O1 Co1 110.10(15) . . ?
C19 O2 Co1 108.63(17) . . ?
O6 Cl1 O5 111.9(3) . . ?
O6 Cl1 O3 117.9(4) . . ?
O5 Cl1 O3 111.2(3) . . ?
O6 Cl1 O4 105.0(4) . . ?
O5 Cl1 O4 106.2(3) . . ?
O3 Cl1 O4 103.4(2) . . ?
O1 Co1 O2 86.01(8) . . ?
O1 Co1 N2 95.26(9) . . ?
O2 Co1 N2 178.41(9) . . ?
O1 Co1 N1 95.29(10) . . ?
O2 Co1 N1 89.72(9) . . ?
N2 Co1 N1 89.21(9) . . ?
O1 Co1 N3 94.55(9) . . ?
O2 Co1 N3 91.15(9) . . ?
N2 Co1 N3 89.70(9) . . ?
N1 Co1 N3 170.16(10) . . ?
O1 Co1 N4 177.77(9) . . ?
O2 Co1 N4 91.82(9) . . ?
N2 Co1 N4 86.92(10) . . ?
N1 Co1 N4 85.20(11) . . ?
N3 Co1 N4 84.98(10) . . ?

loop_
_geom_bond_atom_site_label_1
_geom_bond_atom_site_label_2
_geom_bond_distance
_geom_bond_site_symmetry_2
_geom_bond_publ_flag
C1 N1 1.334(4) . ?
C1 C2 1.395(5) . ?
C2 C3 1.389(7) . ?
C3 C4 1.352(7) . ?
C4 C5 1.390(5) . ?
C5 N1 1.354(4) . ?
C5 C6 1.493(5) . ?
C6 N4 1.492(4) . ?
C7 N2 1.344(4) . ?
C7 C8 1.382(4) . ?
C8 C9 1.364(5) . ?
C9 C10 1.375(5) . ?
C10 C11 1.397(4) . ?
C11 N2 1.346(3) . ?
C11 C12 1.486(4) . ?
C12 N4 1.504(4) . ?
C13 N3 1.336(4) . ?
C13 C14 1.389(4) . ?
C14 C15 1.371(5) . ?
C15 C16 1.375(6) . ?
C16 C17 1.400(4) . ?
C17 N3 1.342(4) . ?
C17 C18 1.510(5) . ?
C18 N4 1.495(4) . ?
C19 N5 1.286(4) . ?
C19 O2 1.305(3) . ?
C19 C20 1.519(4) . ?
N1 Co1 1.924(2) . ?
N2 Co1 1.910(2) . ?
N3 Co1 1.928(2) . ?
N4 Co1 1.949(2) . ?
N5 O1 1.431(3) . ?
O1 Co1 1.8575(19) . ?
O2 Co1 1.8778(18) . ?
O3 Cl1 1.386(3) . ?
O4 Cl1 1.487(4) . ?
O5 Cl1 1.370(3) . ?
O6 Cl1 1.347(5) . ?

loop_
_geom_torsion_atom_site_label_1
_geom_torsion_atom_site_label_2
_geom_torsion_atom_site_label_3
_geom_torsion_atom_site_label_4
_geom_torsion
_geom_torsion_site_symmetry_1
_geom_torsion_site_symmetry_2
_geom_torsion_site_symmetry_3
_geom_torsion_site_symmetry_4
_geom_torsion_publ_flag
N1 C1 C2 C3 -0.7(5) . . . . ?
C1 C2 C3 C4 0.3(6) . . . . ?
C2 C3 C4 C5 0.4(6) . . . . ?
C3 C4 C5 N1 -0.7(5) . . . . ?
C3 C4 C5 C6 178.6(3) . . . . ?
N1 C5 C6 N4 -31.0(4) . . . . ?
C4 C5 C6 N4 149.7(3) . . . . ?
N2 C7 C8 C9 1.0(5) . . . . ?
C7 C8 C9 C10 -1.3(5) . . . . ?
C8 C9 C10 C11 0.1(5) . . . . ?
C9 C10 C11 N2 1.5(4) . . . . ?
C9 C10 C11 C12 -176.2(3) . . . . ?
N2 C11 C12 N4 6.5(4) . . . . ?
C10 C11 C12 N4 -175.7(3) . . . . ?
N3 C13 C14 C15 0.7(4) . . . . ?
C13 C14 C15 C16 0.4(5) . . . . ?
C14 C15 C16 C17 -0.5(5) . . . . ?
C15 C16 C17 N3 -0.5(4) . . . . ?
C15 C16 C17 C18 -178.0(3) . . . . ?
N3 C17 C18 N4 28.7(3) . . . . ?
C16 C17 C18 N4 -153.7(3) . . . . ?
C2 C1 N1 C5 0.4(4) . . . . ?
C2 C1 N1 Co1 173.8(2) . . . . ?
C4 C5 N1 C1 0.3(4) . . . . ?
C6 C5 N1 C1 -179.0(3) . . . . ?
C4 C5 N1 Co1 -174.0(2) . . . . ?
C6 C5 N1 Co1 6.7(3) . . . . ?
C8 C7 N2 C11 0.5(4) . . . . ?
C8 C7 N2 Co1 -177.1(2) . . . . ?
C10 C11 N2 C7 -1.8(4) . . . . ?
C12 C11 N2 C7 176.0(3) . . . . ?
C10 C11 N2 Co1 176.0(2) . . . . ?
C12 C11 N2 Co1 -6.1(3) . . . . ?
C14 C13 N3 C17 -1.8(4) . . . . ?
C14 C13 N3 Co1 -179.0(2) . . . . ?
C16 C17 N3 C13 1.7(4) . . . . ?
C18 C17 N3 C13 179.4(2) . . . . ?
C16 C17 N3 Co1 179.2(2) . . . . ?
C18 C17 N3 Co1 -3.0(3) . . . . ?
C5 C6 N4 C18 153.7(3) . . . . ?
C5 C6 N4 C12 -79.7(3) . . . . ?
C5 C6 N4 Co1 39.1(3) . . . . ?
C17 C18 N4 C6 -153.9(2) . . . . ?
C17 C18 N4 C12 80.0(3) . . . . ?
C17 C18 N4 Co1 -39.1(2) . . . . ?
C11 C12 N4 C6 112.6(3) . . . . ?
C11 C12 N4 C18 -120.0(3) . . . . ?
C11 C12 N4 Co1 -3.7(3) . . . . ?
O2 C19 N5 O1 1.2(4) . . . . ?
C20 C19 N5 O1 -178.6(2) . . . . ?
C19 N5 O1 Co1 0.9(3) . . . . ?
N5 C19 O2 Co1 -2.6(3) . . . . ?
C20 C19 O2 Co1 177.2(2) . . . . ?
N5 O1 Co1 O2 -1.78(15) . . . . ?
N5 O1 Co1 N2 177.26(15) . . . . ?
N5 O1 Co1 N1 87.57(16) . . . . ?
N5 O1 Co1 N3 -92.62(16) . . . . ?
N5 O1 Co1 N4 -15(3) . . . . ?
C19 O2 Co1 O1 2.31(17) . . . . ?
C19 O2 Co1 N2 -141(3) . . . . ?
C19 O2 Co1 N1 -93.01(18) . . . . ?
C19 O2 Co1 N3 96.79(18) . . . . ?
C19 O2 Co1 N4 -178.20(18) . . . . ?
C7 N2 Co1 O1 0.4(2) . . . . ?
C11 N2 Co1 O1 -177.35(18) . . . . ?
C7 N2 Co1 O2 143(3) . . . . ?
C11 N2 Co1 O2 -34(3) . . . . ?
C7 N2 Co1 N1 95.6(2) . . . . ?
C11 N2 Co1 N1 -82.11(19) . . . . ?
C7 N2 Co1 N3 -94.2(2) . . . . ?
C11 N2 Co1 N3 88.11(18) . . . . ?
C7 N2 Co1 N4 -179.2(2) . . . . ?
C11 N2 Co1 N4 3.12(18) . . . . ?
C1 N1 Co1 O1 22.0(2) . . . . ?
C5 N1 Co1 O1 -164.2(2) . . . . ?
C1 N1 Co1 O2 107.9(2) . . . . ?
C5 N1 Co1 O2 -78.2(2) . . . . ?
C1 N1 Co1 N2 -73.2(2) . . . . ?
C5 N1 Co1 N2 100.6(2) . . . . ?
C1 N1 Co1 N3 -156.9(5) . . . . ?
C5 N1 Co1 N3 16.9(6) . . . . ?
C1 N1 Co1 N4 -160.2(2) . . . . ?
C5 N1 Co1 N4 13.7(2) . . . . ?
C13 N3 Co1 O1 -21.5(2) . . . . ?
C17 N3 Co1 O1 161.15(18) . . . . ?
C13 N3 Co1 O2 -107.6(2) . . . . ?
C17 N3 Co1 O2 75.06(18) . . . . ?
C13 N3 Co1 N2 73.7(2) . . . . ?
C17 N3 Co1 N2 -103.60(18) . . . . ?
C13 N3 Co1 N1 157.4(5) . . . . ?
C17 N3 Co1 N1 -19.9(6) . . . . ?
C13 N3 Co1 N4 160.7(2) . . . . ?
C17 N3 Co1 N4 -16.66(18) . . . . ?
C6 N4 Co1 O1 73(3) . . . . ?
C18 N4 Co1 O1 -47(3) . . . . ?
C12 N4 Co1 O1 -167(2) . . . . ?
C6 N4 Co1 O2 60.1(2) . . . . ?
C18 N4 Co1 O2 -60.04(18) . . . . ?
C12 N4 Co1 O2 179.6(2) . . . . ?
C6 N4 Co1 N2 -119.0(2) . . . . ?
C18 N4 Co1 N2 120.93(18) . . . . ?
C12 N4 Co1 N2 0.5(2) . . . . ?
C6 N4 Co1 N1 -29.5(2) . . . . ?
C18 N4 Co1 N1 -149.61(18) . . . . ?
C12 N4 Co1 N1 90.0(2) . . . . ?
C6 N4 Co1 N3 151.1(2) . . . . ?
C18 N4 Co1 N3 30.95(18) . . . . ?
C12 N4 Co1 N3 -89.4(2) . . . . ?
